data_1574318
loop_
_publ_author_name
'Agati, Milo'
'Romi, Sebastiano'
'Fanetti, Samuele'
'Radacki, Krzysztof'
'Hanfland, Michael'
'Braunschweig, Holger'
'Marder, Todd B.'
'Clark, Stewart J.'
'Friedrich, Alexandra'
'Bini, Roberto'

_publ_section_title
;
 Insights into topochemical versus stress-induced high-pressure reactivity
 of azobenzene by single crystal X-ray diffraction
;
_journal_issue 21
_journal_name_full 'Chemical Science'
_journal_page_first 9240
_journal_page_last 9254
_journal_paper_doi 10.1039/D5SC00432B
_journal_volume 16
_journal_year 2025
_chemical_formula_moiety 'C12 H10 N2'
_chemical_formula_sum 'C12 H10 N2'
_chemical_formula_weight 182.22
_chemical_name_systematic trans-azobenzene
_space_group_crystal_system monoclinic
_space_group_IT_number 14
_space_group_name_Hall '-P 2ybc'
_space_group_name_H-M_alt 'P 1 21/c 1'
_atom_sites_solution_hydrogens geom
_atom_sites_solution_primary dual
_atom_sites_solution_secondary difmap
_audit_creation_date 2023-03-17
_audit_creation_method 'CIF-fill 1.3s (K.Radacki, 2005-23)'
_audit_update_record
;
2024-02-29 deposited with the CCDC.	2025-04-04 downloaded from the CCDC.
;
_cell_angle_alpha 90
_cell_angle_beta 116.78(9)
_cell_angle_gamma 90
_cell_formula_units_Z 4
_cell_length_a 11.513(11)
_cell_length_b 5.4804(3)
_cell_length_c 10.357(4)
_cell_measurement_pressure 25500000
_cell_measurement_reflns_used 606
_cell_measurement_temperature 298(2)
_cell_measurement_theta_max 20.6180
_cell_measurement_theta_min 2.4870
_cell_volume 583.4(8)
_computing_cell_refinement 'CrysAlisPro 1.171.42.84a (Rigaku OD, 2023)'
_computing_data_collection 'ESRF ID15B beamline software'
_computing_data_reduction 'CrysAlisPro 1.171.42.84a (Rigaku OD, 2023)'
_computing_molecular_graphics 'ShelXLe (Huebschle et all, 2011)'
_computing_publication_material 'SHELXL-2018/3 (Sheldrick, 2018)'
_computing_structure_refinement 'SHELXL-2018/3 (Sheldrick, 2018)'
_computing_structure_solution 'SHELXT 2014/5 (Sheldrick, 2014)'
_diffrn_ambient_environment He
_diffrn_ambient_pressure 25500000
_diffrn_ambient_temperature 298(2)
_diffrn_detector HPA
_diffrn_detector_area_resol_mean 13.3333
_diffrn_detector_type 'EIGER2 X 9M CdTe'
_diffrn_measured_fraction_theta_full 0.339
_diffrn_measured_fraction_theta_max 0.218
_diffrn_measurement_details
;
 List of Runs (angles in degrees, time in seconds):
 --------------------------------------------------------------------------
  1  \w    -33.00  32.00   0.50    2.00    --    0.00   0.00   0.00  130
;
_diffrn_measurement_device 'single-axis goniometer'
_diffrn_measurement_device_type 'in-house developed goniometer'
_diffrn_measurement_method '\w scan'
_diffrn_orient_matrix_type
;
 CrysAlisPro convention (1999,Acta A55,543-557)
;
_diffrn_orient_matrix_UB_11 -0.0398523852
_diffrn_orient_matrix_UB_12 0.0053738308
_diffrn_orient_matrix_UB_13 -0.0218572864
_diffrn_orient_matrix_UB_21 0.0027217541
_diffrn_orient_matrix_UB_22 0.0233420010
_diffrn_orient_matrix_UB_23 -0.0360937821
_diffrn_orient_matrix_UB_31 -0.0019691935
_diffrn_orient_matrix_UB_32 -0.0707826713
_diffrn_orient_matrix_UB_33 -0.0134788742
_diffrn_radiation_monochromator 'Si(111) Bragg monochromator'
_diffrn_radiation_probe x-ray
_diffrn_radiation_type synchrotron
_diffrn_radiation_wavelength 0.410
_diffrn_reflns_av_R_equivalents 0.0097
_diffrn_reflns_av_unetI/netI 0.0125
_diffrn_reflns_Laue_measured_fraction_full 0.339
_diffrn_reflns_Laue_measured_fraction_max 0.218
_diffrn_reflns_limit_h_max 14
_diffrn_reflns_limit_h_min -13
_diffrn_reflns_limit_k_max 8
_diffrn_reflns_limit_k_min -8
_diffrn_reflns_limit_l_max 16
_diffrn_reflns_limit_l_min -16
_diffrn_reflns_number 2373
_diffrn_reflns_point_group_measured_fraction_full 0.339
_diffrn_reflns_point_group_measured_fraction_max 0.218
_diffrn_reflns_theta_full 14.241
_diffrn_reflns_theta_max 21.747
_diffrn_reflns_theta_min 2.269
_diffrn_source synchrotron
_diffrn_source_type 'ESRF EBS (Extremely Brilliant Source)'
_exptl_absorpt_coefficient_mu 0.056
_exptl_absorpt_correction_T_max 1.00000
_exptl_absorpt_correction_T_min 0.23520
_exptl_absorpt_correction_type multi-scan
_exptl_absorpt_process_details
;
 CrysAlisPro 1.171.42.84a (Rigaku Oxford Diffraction, 2023) Empirical 
 absorption correction using spherical harmonics, implemented in SCALE3 
 ABSPACK scaling algorithm.
;
_exptl_crystal_colour orange
_exptl_crystal_density_diffrn 2.075
_exptl_crystal_description plate
_exptl_crystal_F_000 384
_exptl_crystal_preparation
;
 For data collection the crystal was mounted in a diamond-anvil cell.
;
_refine_diff_density_max 0.725
_refine_diff_density_min -0.449
_refine_diff_density_rms 0.127
_refine_ls_extinction_method none
_refine_ls_goodness_of_fit_ref 1.335
_refine_ls_hydrogen_treatment constr
_refine_ls_matrix_type full
_refine_ls_number_parameters 128
_refine_ls_number_reflns 2373
_refine_ls_number_restraints 84
_refine_ls_restrained_S_all 1.329
_refine_ls_R_factor_all 0.0996
_refine_ls_R_factor_gt 0.0923
_refine_ls_shift/su_max 0.000
_refine_ls_shift/su_mean 0.000
_refine_ls_structure_factor_coef Fsqd
_refine_ls_weighting_details
;
 w=1/[\s^2^(Fo^2^)+(0.2000P)^2^] where P=(Fo^2^+2Fc^2^)/3
;
_refine_ls_weighting_scheme calc
_refine_ls_wR_factor_gt 0.2859
_refine_ls_wR_factor_ref 0.3003
_reflns_Friedel_coverage 0.000
_reflns_number_gt 1959
_reflns_number_total 2373
_reflns_threshold_expression 'I > 2\s(I)'
_cod_data_source_file d5sc00432b4.cif
_cod_data_source_block AZO_25p5GPa
_cod_depositor_comments 'Adding full bibliography for 1574311--1574352.cif.'
_cod_original_cell_volume 583.4(7)
_cod_original_sg_symbol_H-M 'P 21/c'
_cod_database_code 1574318
_shelx_shelxl_version_number 2018/3
_shelx_space_group_comment
;
 The symmetry employed for this shelxl refinement is uniquely defined by the 
 following loop, which should always be used as a source of symmetry 
 information in preference to the above space-group names. They are only 
 intended as comments.
;

loop_
_space_group_symop_operation_xyz
'x, y, z'
'-x, y+1/2, -z+1/2'
'-x, -y, -z'
'x, -y-1/2, z-1/2'

loop_
_atom_site_label
_atom_site_type_symbol
_atom_site_fract_x
_atom_site_fract_y
_atom_site_fract_z
_atom_site_U_iso_or_equiv
_atom_site_adp_type
_atom_site_occupancy
_atom_site_site_symmetry_order
_atom_site_calc_flag
_atom_site_refinement_flags_posn
_atom_site_refinement_flags_adp
_atom_site_refinement_flags_occupancy
_atom_site_disorder_assembly
_atom_site_disorder_group
N1 N 0.4909(7) 0.1110(4) 0.5086(5) 0.017(2) Uani 1 1 d . U . . .
C1 C 0.4205(9) 0.1427(5) 0.5860(6) 0.018(2) Uani 1 1 d . U . . .
C2 C 0.3796(8) 0.3757(5) 0.5935(6) 0.016(2) Uani 1 1 d . U . . .
H2 H 0.388519 0.501799 0.538545 0.019 Uiso 1 1 calc R U . . .
C3 C 0.3248(8) 0.4151(5) 0.6859(6) 0.020(2) Uani 1 1 d . U . . .
H3 H 0.293279 0.568999 0.691440 0.024 Uiso 1 1 calc R U . . .
C4 C 0.3165(8) 0.2296(6) 0.7689(6) 0.019(2) Uani 1 1 d . U . . .
H4 H 0.281084 0.260992 0.832159 0.023 Uiso 1 1 calc R U . . .
C5 C 0.3587(8) -0.0020(5) 0.7623(5) 0.020(2) Uani 1 1 d . U . . .
H5 H 0.354344 -0.125137 0.821769 0.023 Uiso 1 1 calc R U . . .
C6 C 0.4072(8) -0.0475(5) 0.6666(6) 0.018(2) Uani 1 1 d . U . . .
H6 H 0.431304 -0.205042 0.655409 0.021 Uiso 1 1 calc R U . . .
N2 N 0.9917(7) 0.1116(4) 0.9822(5) 0.019(2) Uani 1 1 d . U . . .
C7 C 0.9214(9) 0.1423(5) 0.8349(6) 0.017(2) Uani 1 1 d . U . . .
C8 C 0.9038(9) -0.0467(6) 0.7395(6) 0.021(2) Uani 1 1 d . U . . .
H8 H 0.927415 -0.204672 0.774185 0.025 Uiso 1 1 calc R U . . .
C9 C 0.8517(8) -0.0021(5) 0.5943(6) 0.019(2) Uani 1 1 d . U . . .
H9 H 0.839875 -0.127186 0.528799 0.022 Uiso 1 1 calc R U . . .
C10 C 0.8176(8) 0.2333(5) 0.5487(6) 0.019(2) Uani 1 1 d . U . . .
H10 H 0.780954 0.267399 0.450291 0.023 Uiso 1 1 calc R U . . .
C11 C 0.8357(9) 0.4201(6) 0.6438(6) 0.021(2) Uani 1 1 d . U . . .
H11 H 0.814094 0.578520 0.608985 0.025 Uiso 1 1 calc R U . . .
C12 C 0.8851(9) 0.3776(5) 0.7887(6) 0.020(2) Uani 1 1 d . U . . .
H12 H 0.893698 0.502379 0.853244 0.024 Uiso 1 1 calc R U . . .

loop_
_atom_site_aniso_label
_atom_site_aniso_U_11
_atom_site_aniso_U_22
_atom_site_aniso_U_33
_atom_site_aniso_U_23
_atom_site_aniso_U_13
_atom_site_aniso_U_12
N1 0.018(6) 0.0135(14) 0.013(3) 0.0002(10) 0.000(4) 0.0033(15)
C1 0.023(7) 0.0127(12) 0.013(3) 0.0005(12) 0.003(4) 0.0012(17)
C2 0.013(7) 0.0133(13) 0.012(3) 0.0011(11) -0.002(4) 0.0009(17)
C3 0.028(7) 0.0115(13) 0.015(3) -0.0002(11) 0.004(4) 0.0004(17)
C4 0.024(7) 0.0138(13) 0.014(3) 0.0007(12) 0.003(4) 0.0019(18)
C5 0.024(7) 0.0133(14) 0.013(3) 0.0009(11) 0.001(4) 0.0009(18)
C6 0.019(7) 0.0124(12) 0.014(3) -0.0001(12) 0.000(4) 0.0003(17)
N2 0.023(6) 0.0133(14) 0.015(3) 0.0035(10) 0.003(4) 0.0029(15)
C7 0.017(7) 0.0144(13) 0.014(3) 0.0030(11) 0.001(4) 0.0016(17)
C8 0.026(7) 0.0136(12) 0.018(3) 0.0031(12) 0.005(4) 0.0024(18)
C9 0.018(7) 0.0154(14) 0.013(3) 0.0012(12) -0.001(4) 0.0018(18)
C10 0.020(7) 0.0158(14) 0.017(3) -0.0003(12) 0.003(4) 0.0010(18)
C11 0.027(7) 0.0136(13) 0.014(3) 0.0022(12) 0.003(4) 0.0036(18)
C12 0.025(7) 0.0139(14) 0.016(3) 0.0023(12) 0.005(5) 0.0026(18)

loop_
_atom_type_symbol
_atom_type_description
_atom_type_scat_dispersion_real
_atom_type_scat_dispersion_imag
_atom_type_scat_source
N N 0.0000 0.0000 'International Tables Vol C Tables 4.2.6.8 and 6.1.1.4'
C C 0.0006 0.0010 'International Tables Vol C Tables 4.2.6.8 and 6.1.1.4'
H H -0.0001 0.0005 'International Tables Vol C Tables 4.2.6.8 and 6.1.1.4'

loop_
_geom_angle_atom_site_label_1
_geom_angle_atom_site_label_2
_geom_angle_atom_site_label_3
_geom_angle
_geom_angle_site_symmetry_1
_geom_angle_site_symmetry_3
_geom_angle_publ_flag
N1 N1 C1 112.4(4) 3_656 . ?
C2 C1 N1 117.0(3) . . ?
C2 C1 C6 122.0(4) . . ?
N1 C1 C6 120.4(4) . . ?
C1 C2 C3 117.4(3) . . ?
C1 C2 H2 121.3 . . ?
C3 C2 H2 121.3 . . ?
C4 C3 C2 120.3(4) . . ?
C4 C3 H3 119.8 . . ?
C2 C3 H3 119.8 . . ?
C3 C4 C5 122.1(4) . . ?
C3 C4 H4 118.9 . . ?
C5 C4 H4 118.9 . . ?
C6 C5 C4 118.4(3) . . ?
C6 C5 H5 120.8 . . ?
C4 C5 H5 120.8 . . ?
C5 C6 C1 119.6(3) . . ?
C5 C6 H6 120.2 . . ?
C1 C6 H6 120.2 . . ?
N2 N2 C7 112.1(5) 3_757 . ?
C12 C7 N2 115.8(4) . . ?
C12 C7 C8 122.1(5) . . ?
N2 C7 C8 121.6(4) . . ?
C9 C8 C7 120.2(4) . . ?
C9 C8 H8 119.9 . . ?
C7 C8 H8 119.9 . . ?
C8 C9 C10 117.6(3) . . ?
C8 C9 H9 121.2 . . ?
C10 C9 H9 121.2 . . ?
C9 C10 C11 122.0(5) . . ?
C9 C10 H10 119.0 . . ?
C11 C10 H10 119.0 . . ?
C12 C11 C10 121.1(4) . . ?
C12 C11 H11 119.5 . . ?
C10 C11 H11 119.5 . . ?
C11 C12 C7 117.0(3) . . ?
C11 C12 H12 121.5 . . ?
C7 C12 H12 121.5 . . ?

loop_
_geom_bond_atom_site_label_1
_geom_bond_atom_site_label_2
_geom_bond_distance
_geom_bond_site_symmetry_2
_geom_bond_publ_flag
N1 N1 1.261(5) 3_656 ?
N1 C1 1.383(7) . ?
C1 C2 1.376(5) . ?
C1 C6 1.386(4) . ?
C2 C3 1.380(6) . ?
C2 H2 0.9300 . ?
C3 C4 1.363(4) . ?
C3 H3 0.9300 . ?
C4 C5 1.372(5) . ?
C4 H4 0.9300 . ?
C5 C6 1.362(5) . ?
C5 H5 0.9300 . ?
C6 H6 0.9300 . ?
N2 N2 1.267(5) 3_757 ?
N2 C7 1.378(8) . ?
C7 C12 1.374(5) . ?
C7 C8 1.381(5) . ?
C8 C9 1.367(7) . ?
C8 H8 0.9300 . ?
C9 C10 1.369(5) . ?
C9 H9 0.9300 . ?
C10 C11 1.369(5) . ?
C10 H10 0.9300 . ?
C11 C12 1.364(7) . ?
C11 H11 0.9300 . ?
C12 H12 0.9300 . ?

loop_
_geom_torsion_atom_site_label_1
_geom_torsion_atom_site_label_2
_geom_torsion_atom_site_label_3
_geom_torsion_atom_site_label_4
_geom_torsion
_geom_torsion_site_symmetry_1
_geom_torsion_site_symmetry_2
_geom_torsion_site_symmetry_3
_geom_torsion_site_symmetry_4
_geom_torsion_publ_flag
N1 N1 C1 C2 -171.1(8) 3_656 . . . ?
N1 N1 C1 C6 16.8(13) 3_656 . . . ?
N1 C1 C2 C3 -171.5(7) . . . . ?
C6 C1 C2 C3 0.4(13) . . . . ?
C1 C2 C3 C4 2.2(12) . . . . ?
C2 C3 C4 C5 -1.5(12) . . . . ?
C3 C4 C5 C6 -1.7(12) . . . . ?
C4 C5 C6 C1 4.2(12) . . . . ?
C2 C1 C6 C5 -3.6(13) . . . . ?
N1 C1 C6 C5 168.1(8) . . . . ?
N2 N2 C7 C12 172.1(8) 3_757 . . . ?
N2 N2 C7 C8 -16.0(11) 3_757 . . . ?
C12 C7 C8 C9 1.7(13) . . . . ?
N2 C7 C8 C9 -169.7(7) . . . . ?
C7 C8 C9 C10 -0.5(12) . . . . ?
C8 C9 C10 C11 0.8(12) . . . . ?
C9 C10 C11 C12 -2.2(12) . . . . ?
C10 C11 C12 C7 3.2(12) . . . . ?
N2 C7 C12 C11 168.9(7) . . . . ?
C8 C7 C12 C11 -2.9(13) . . . . ?
